data_7717478
loop_
_publ_author_name
'Kakavand, Meysam'
'Kozakiewicz-Piekarz, Anna'
'Neshat, Abdollah'

_publ_section_title
;
 Stable homogeneous silver(I) catalysts for the highly efficient
 cycloaddition of azides onto terminal alkynes in water.
;
_journal_issue 46
_journal_name_full 'Dalton transactions (Cambridge, England : 2003)'
_journal_page_first 18458
_journal_page_last 18461
_journal_paper_doi 10.1039/d4dt02825b
_journal_volume 53
_journal_year 2024
_chemical_formula_moiety 'C102 H84 Ag2 Fe3 P6, B2 F8'
_chemical_formula_sum 'C102 H84 Ag2 B2 F8 Fe3 P6'
_chemical_formula_weight 2052.42
_space_group_crystal_system triclinic
_space_group_IT_number 2
_space_group_name_Hall '-P 1'
_space_group_name_H-M_alt 'P -1'
_atom_sites_solution_hydrogens geom
_atom_sites_solution_primary direct
_atom_sites_solution_secondary difmap
_audit_creation_method SHELXL-2019/3
_audit_update_record
;
2024-09-05 deposited with the CCDC.	2024-11-06 downloaded from the CCDC.
;
_cell_angle_alpha 75.994(2)
_cell_angle_beta 82.191(2)
_cell_angle_gamma 72.494(2)
_cell_formula_units_Z 1
_cell_length_a 12.8144(3)
_cell_length_b 13.4377(3)
_cell_length_c 14.5283(2)
_cell_measurement_reflns_used 15591
_cell_measurement_temperature 100(2)
_cell_measurement_theta_max 77.3350
_cell_measurement_theta_min 3.1320
_cell_volume 2309.54(9)
_computing_cell_refinement 'CrysAlisPro 1.171.42.89a (Rigaku OD, 2023)'
_computing_data_collection 'CrysAlisPro 1.171.42.89a (Rigaku OD, 2023)'
_computing_data_reduction 'CrysAlisPro 1.171.42.89a (Rigaku OD, 2023)'
_computing_publication_material 'CIFTAB (Sheldrick, 2014)'
_computing_structure_refinement 'SHELXL-2019/2 (Sheldrick, 2019)'
_computing_structure_solution 'SHELXT 2018/2 (Sheldrick, 2018)'
_diffrn_ambient_temperature 100(2)
_diffrn_detector_area_resol_mean 10.0000
_diffrn_measured_fraction_theta_full 0.998
_diffrn_measured_fraction_theta_max 0.938
_diffrn_measurement_device_type 'XtaLAB Synergy, Dualflex, HyPix'
_diffrn_radiation_type CuK\a
_diffrn_radiation_wavelength 1.54184
_diffrn_reflns_av_R_equivalents 0.0354
_diffrn_reflns_av_unetI/netI 0.0321
_diffrn_reflns_Laue_measured_fraction_full 0.998
_diffrn_reflns_Laue_measured_fraction_max 0.938
_diffrn_reflns_limit_h_max 16
_diffrn_reflns_limit_h_min -15
_diffrn_reflns_limit_k_max 16
_diffrn_reflns_limit_k_min -17
_diffrn_reflns_limit_l_max 18
_diffrn_reflns_limit_l_min -15
_diffrn_reflns_number 31137
_diffrn_reflns_point_group_measured_fraction_full 0.998
_diffrn_reflns_point_group_measured_fraction_max 0.938
_diffrn_reflns_theta_full 67.684
_diffrn_reflns_theta_max 78.114
_diffrn_reflns_theta_min 3.142
_diffrn_source 'micro-focus sealed X-ray tube'
_exptl_absorpt_coefficient_mu 8.529
_exptl_absorpt_correction_T_max 1.00000
_exptl_absorpt_correction_T_min 0.81058
_exptl_absorpt_correction_type multi-scan
_exptl_absorpt_process_details
;
CrysAlisPro 1.171.42.89a (Rigaku Oxford Diffraction, 2023)
Empirical absorption correction using spherical harmonics,
implemented in SCALE3 ABSPACK scaling algorithm.
;
_exptl_crystal_colour orange
_exptl_crystal_density_diffrn 1.476
_exptl_crystal_description block
_exptl_crystal_F_000 1040
_exptl_crystal_size_max 0.054
_exptl_crystal_size_mid 0.037
_exptl_crystal_size_min 0.026
_refine_diff_density_max 1.187
_refine_diff_density_min -1.165
_refine_diff_density_rms 0.104
_refine_ls_extinction_coef 0.00038(9)
_refine_ls_extinction_expression Fc^*^=kFc[1+0.001xFc^2^\l^3^/sin(2\q)]^-1/4^
_refine_ls_extinction_method 'SHELXL-2019/2 (Sheldrick 2019)'
_refine_ls_goodness_of_fit_ref 1.041
_refine_ls_hydrogen_treatment constr
_refine_ls_matrix_type full
_refine_ls_number_parameters 557
_refine_ls_number_reflns 9269
_refine_ls_number_restraints 6
_refine_ls_restrained_S_all 1.056
_refine_ls_R_factor_all 0.0556
_refine_ls_R_factor_gt 0.0502
_refine_ls_shift/su_max 0.002
_refine_ls_shift/su_mean 0.000
_refine_ls_structure_factor_coef Fsqd
_refine_ls_weighting_details 'w=1/[\s^2^(Fo^2^)+(0.0741P)^2^+4.9397P] where P=(Fo^2^+2Fc^2^)/3'
_refine_ls_weighting_scheme calc
_refine_ls_wR_factor_gt 0.1324
_refine_ls_wR_factor_ref 0.1361
_reflns_Friedel_coverage 0.000
_reflns_number_gt 8296
_reflns_number_total 9269
_reflns_threshold_expression 'I > 2\s(I)'
_cod_data_source_file d4dt02825b2.cif
_cod_data_source_block mk-xrd-9_auto_sq
_cod_depositor_comments 'Adding full bibliography for 7717477--7717478.cif.'
_cod_database_code 7717478
_shelx_shelxl_version_number 2019/3
_shelx_space_group_comment
;
The symmetry employed for this shelxl refinement is uniquely defined
by the following loop, which should always be used as a source of
symmetry information in preference to the above space-group names.
They are only intended as comments.
;
_shelx_estimated_absorpt_t_min 0.656
_shelx_estimated_absorpt_t_max 0.809

loop_
_space_group_symop_operation_xyz
'x, y, z'
'-x, -y, -z'

loop_
_atom_site_label
_atom_site_type_symbol
_atom_site_fract_x
_atom_site_fract_y
_atom_site_fract_z
_atom_site_U_iso_or_equiv
_atom_site_adp_type
_atom_site_occupancy
_atom_site_site_symmetry_order
_atom_site_calc_flag
_atom_site_refinement_flags_posn
_atom_site_refinement_flags_adp
_atom_site_refinement_flags_occupancy
_atom_site_disorder_assembly
_atom_site_disorder_group
Ag1 Ag 0.70877(2) 0.28517(2) 0.73177(2) 0.03139(10) Uani 1 1 d . . . . .
Fe1 Fe 0.500000 0.500000 0.500000 0.0357(2) Uani 1 2 d S . P . .
Fe2 Fe 0.74140(7) -0.03969(5) 0.77523(5) 0.04233(18) Uani 1 1 d . . . . .
P1 P 0.61824(9) 0.18078(8) 0.86685(7) 0.0356(2) Uani 1 1 d . . . . .
C2 C 0.4753(4) 0.2371(4) 0.9074(3) 0.0454(11) Uani 1 1 d . . . . .
C3 C 0.3894(4) 0.2200(4) 0.8695(4) 0.0598(14) Uani 1 1 d . . . . .
H3A H 0.404722 0.174648 0.825413 0.072 Uiso 1 1 calc R U . . .
C4 C 0.2813(5) 0.2693(5) 0.8963(6) 0.083(2) Uani 1 1 d . . . . .
H4A H 0.222979 0.257398 0.870380 0.099 Uiso 1 1 calc R U . . .
C5 C 0.2584(5) 0.3343(5) 0.9595(6) 0.086(2) Uani 1 1 d . . . . .
H5A H 0.184237 0.367371 0.977448 0.103 Uiso 1 1 calc R U . . .
C6 C 0.3422(5) 0.3526(5) 0.9975(4) 0.0706(18) Uani 1 1 d . . . . .
H6A H 0.325525 0.397955 1.041702 0.085 Uiso 1 1 calc R U . . .
C7 C 0.4519(4) 0.3044(4) 0.9711(3) 0.0544(13) Uani 1 1 d . . . . .
H7A H 0.509652 0.317726 0.996552 0.065 Uiso 1 1 calc R U . . .
C8 C 0.6931(4) 0.1347(3) 0.9739(3) 0.0382(9) Uani 1 1 d . . . . .
C9 C 0.7938(4) 0.1557(4) 0.9722(4) 0.0509(11) Uani 1 1 d . . . . .
H9A H 0.819442 0.198137 0.916674 0.061 Uiso 1 1 calc R U . . .
C10 C 0.8565(5) 0.1157(5) 1.0501(4) 0.0654(15) Uani 1 1 d . . . . .
H10A H 0.924972 0.130256 1.048314 0.078 Uiso 1 1 calc R U . . .
C11 C 0.8181(5) 0.0536(5) 1.1313(4) 0.0647(15) Uani 1 1 d . . . . .
H11A H 0.861440 0.024238 1.184650 0.078 Uiso 1 1 calc R U . . .
C12 C 0.7174(5) 0.0346(4) 1.1349(3) 0.0529(12) Uani 1 1 d . . . . .
H12A H 0.691149 -0.006316 1.191156 0.063 Uiso 1 1 calc R U . . .
C13 C 0.6547(4) 0.0745(3) 1.0571(3) 0.0412(10) Uani 1 1 d . . . . .
H13A H 0.585493 0.061251 1.059959 0.049 Uiso 1 1 calc R U . . .
C14 C 0.6136(4) 0.0611(4) 0.8349(3) 0.0403(9) Uani 1 1 d . . . . .
C15 C 0.6325(4) -0.0456(4) 0.8904(3) 0.0456(10) Uani 1 1 d . . . . .
H15A H 0.650902 -0.069709 0.958454 0.055 Uiso 1 1 calc R U . . .
C16 C 0.6192(5) -0.1111(4) 0.8315(4) 0.0571(13) Uani 1 1 d . . . . .
H16A H 0.628445 -0.189710 0.850697 0.068 Uiso 1 1 calc R U . . .
C17 C 0.5932(5) -0.0463(5) 0.7404(4) 0.0580(14) Uani 1 1 d . . . . .
H17A H 0.581280 -0.071333 0.684245 0.070 Uiso 1 1 calc R U . . .
C18 C 0.5900(4) 0.0589(4) 0.7419(3) 0.0469(11) Uani 1 1 d . . . . .
H18A H 0.574322 0.121562 0.687074 0.056 Uiso 1 1 calc R U . . .
P19 P 0.85613(9) 0.15742(8) 0.65312(7) 0.0347(2) Uani 1 1 d . . . . .
C20 C 0.9961(4) 0.1662(3) 0.6495(3) 0.0370(9) Uani 1 1 d . . . . .
C21 C 1.0858(4) 0.0894(4) 0.6193(3) 0.0449(10) Uani 1 1 d . . . . .
H21A H 1.075073 0.028759 0.603447 0.054 Uiso 1 1 calc R U . . .
C22 C 1.1906(4) 0.1014(4) 0.6124(4) 0.0516(12) Uani 1 1 d . . . . .
H22A H 1.251372 0.048981 0.591608 0.062 Uiso 1 1 calc R U . . .
C23 C 1.2072(4) 0.1892(4) 0.6358(4) 0.0515(12) Uani 1 1 d . . . . .
H23A H 1.278942 0.197600 0.630230 0.062 Uiso 1 1 calc R U . . .
C24 C 1.1190(5) 0.2646(4) 0.6670(4) 0.0544(12) Uani 1 1 d . . . . .
H24A H 1.130582 0.324261 0.683927 0.065 Uiso 1 1 calc R U . . .
C25 C 1.0134(4) 0.2540(3) 0.6740(3) 0.0434(10) Uani 1 1 d . . . . .
H25A H 0.953182 0.306422 0.695468 0.052 Uiso 1 1 calc R U . . .
C26 C 0.8319(4) 0.1725(3) 0.5288(3) 0.0369(9) Uani 1 1 d . . . . .
C27 C 0.7355(4) 0.1570(4) 0.5077(3) 0.0442(10) Uani 1 1 d . . . . .
H27A H 0.686928 0.133501 0.557846 0.053 Uiso 1 1 calc R U . . .
C28 C 0.7102(4) 0.1757(4) 0.4139(3) 0.0474(11) Uani 1 1 d . . . . .
H28A H 0.645174 0.163528 0.400139 0.057 Uiso 1 1 calc R U . . .
C29 C 0.7792(4) 0.2118(4) 0.3408(3) 0.0486(11) Uani 1 1 d . . . . .
H29A H 0.761574 0.225343 0.276633 0.058 Uiso 1 1 calc R U . . .
C30 C 0.8739(5) 0.2282(4) 0.3610(3) 0.0495(11) Uani 1 1 d . . . . .
H30A H 0.921092 0.253428 0.310485 0.059 Uiso 1 1 calc R U . . .
C31 C 0.9014(4) 0.2085(3) 0.4540(3) 0.0430(10) Uani 1 1 d . . . . .
H31A H 0.967371 0.219370 0.466880 0.052 Uiso 1 1 calc R U . . .
C32 C 0.8674(4) 0.0184(3) 0.7047(3) 0.0402(9) Uani 1 1 d . . . . .
C33 C 0.8888(4) -0.0278(4) 0.8023(3) 0.0468(11) Uani 1 1 d . . . . .
H33A H 0.900907 0.010046 0.849672 0.056 Uiso 1 1 calc R U . . .
C34 C 0.8904(5) -0.1371(4) 0.8201(4) 0.0594(14) Uani 1 1 d . . . . .
H34A H 0.903167 -0.189448 0.882180 0.071 Uiso 1 1 calc R U . . .
C35 C 0.8687(5) -0.1580(4) 0.7351(4) 0.0642(16) Uani 1 1 d . . . . .
H35A H 0.863236 -0.228160 0.727263 0.077 Uiso 1 1 calc R U . . .
C36 C 0.8548(5) -0.0635(3) 0.6625(4) 0.0520(12) Uani 1 1 d . . . . .
H36A H 0.838902 -0.055421 0.595138 0.062 Uiso 1 1 calc R U . . .
P37 P 0.67087(9) 0.47785(8) 0.67047(7) 0.0338(2) Uani 1 1 d . . . . .
C38 C 0.5664(4) 0.5641(3) 0.7369(3) 0.0367(9) Uani 1 1 d . . . . .
C39 C 0.4951(4) 0.5190(4) 0.8028(3) 0.0453(11) Uani 1 1 d . . . . .
H39A H 0.502666 0.444657 0.813086 0.054 Uiso 1 1 calc R U . . .
C40 C 0.4123(5) 0.5823(4) 0.8540(3) 0.0532(13) Uani 1 1 d . . . . .
H40A H 0.363981 0.551384 0.899382 0.064 Uiso 1 1 calc R U . . .
C41 C 0.4016(4) 0.6906(4) 0.8378(3) 0.0498(11) Uani 1 1 d . . . . .
H41A H 0.344955 0.734004 0.872056 0.060 Uiso 1 1 calc R U . . .
C42 C 0.4715(4) 0.7362(4) 0.7732(3) 0.0450(10) Uani 1 1 d . . . . .
H42A H 0.462792 0.810732 0.763014 0.054 Uiso 1 1 calc R U . . .
C43 C 0.5553(4) 0.6736(3) 0.7222(3) 0.0408(9) Uani 1 1 d . . . . .
H43A H 0.604351 0.704968 0.678073 0.049 Uiso 1 1 calc R U . . .
C44 C 0.7938(4) 0.5201(3) 0.6695(3) 0.0391(9) Uani 1 1 d . . . . .
C45 C 0.8493(5) 0.5590(4) 0.5860(4) 0.0518(12) Uani 1 1 d . . . . .
H45A H 0.819004 0.572471 0.526565 0.062 Uiso 1 1 calc R U . . .
C46 C 0.9493(5) 0.5782(5) 0.5897(5) 0.0654(15) Uani 1 1 d . . . . .
H46A H 0.987284 0.603874 0.532328 0.079 Uiso 1 1 calc R U . . .
C47 C 0.9936(5) 0.5608(4) 0.6743(5) 0.0639(15) Uani 1 1 d . . . . .
H47A H 1.062696 0.572827 0.675577 0.077 Uiso 1 1 calc R U . . .
C48 C 0.9374(5) 0.5254(4) 0.7586(4) 0.0597(13) Uani 1 1 d . . . . .
H48A H 0.966591 0.515768 0.817842 0.072 Uiso 1 1 calc R U . . .
C49 C 0.8381(4) 0.5040(4) 0.7558(4) 0.0484(11) Uani 1 1 d . . . . .
H49A H 0.800468 0.478345 0.813399 0.058 Uiso 1 1 calc R U . . .
C50 C 0.6324(4) 0.5213(3) 0.5492(3) 0.0374(9) Uani 1 1 d . . . . .
C51 C 0.6681(4) 0.4536(3) 0.4815(3) 0.0395(9) Uani 1 1 d . . . . .
H51A H 0.716347 0.378526 0.493750 0.047 Uiso 1 1 calc R U . . .
C52 C 0.6232(4) 0.5125(4) 0.3941(3) 0.0457(10) Uani 1 1 d . . . . .
H54A H 0.633408 0.485603 0.334085 0.055 Uiso 1 1 calc R U . . .
C53 C 0.5604(4) 0.6154(4) 0.4064(3) 0.0454(10) Uani 1 1 d . . . . .
H53A H 0.518641 0.673445 0.356517 0.054 Uiso 1 1 calc R U . . .
C54 C 0.5651(4) 0.6217(3) 0.5017(3) 0.0416(10) Uani 1 1 d . . . . .
H52A H 0.528377 0.685148 0.530526 0.050 Uiso 1 1 calc R U . . .
B1 B 0.0760(9) 0.6185(9) 0.9752(9) 0.107(3) Uani 1 1 d . U . . .
F1 F 0.0326(8) 0.5287(9) 0.9890(10) 0.235(5) Uani 1 1 d . . . . .
F2 F 0.1706(6) 0.5850(7) 1.0128(5) 0.161(3) Uani 1 1 d . U . . .
F3 F 0.0059(3) 0.6992(4) 1.0409(5) 0.134(2) Uani 1 1 d . U . . .
F4 F 0.1068(4) 0.6486(4) 0.8817(3) 0.1079(16) Uani 1 1 d . U . . .

loop_
_atom_site_aniso_label
_atom_site_aniso_U_11
_atom_site_aniso_U_22
_atom_site_aniso_U_33
_atom_site_aniso_U_23
_atom_site_aniso_U_13
_atom_site_aniso_U_12
Ag1 0.04276(17) 0.02385(15) 0.02589(15) -0.00522(10) 0.00678(11) -0.01085(11)
Fe1 0.0536(5) 0.0272(4) 0.0254(4) -0.0069(3) 0.0039(4) -0.0118(4)
Fe2 0.0646(5) 0.0284(3) 0.0336(3) -0.0022(3) 0.0084(3) -0.0210(3)
P1 0.0414(5) 0.0317(5) 0.0277(5) -0.0004(4) 0.0074(4) -0.0102(4)
C2 0.044(2) 0.038(2) 0.037(2) 0.0121(18) 0.0076(18) -0.0074(19)
C3 0.048(3) 0.046(3) 0.068(3) 0.015(2) -0.001(2) -0.011(2)
C4 0.048(3) 0.056(4) 0.117(6) 0.024(4) -0.007(3) -0.009(3)
C5 0.051(3) 0.050(3) 0.117(6) 0.020(4) 0.022(4) 0.002(3)
C6 0.070(4) 0.046(3) 0.063(3) 0.010(2) 0.026(3) 0.002(3)
C7 0.056(3) 0.045(3) 0.039(2) 0.005(2) 0.015(2) 0.001(2)
C8 0.044(2) 0.035(2) 0.031(2) -0.0097(16) 0.0057(17) -0.0055(17)
C9 0.055(3) 0.056(3) 0.041(2) -0.014(2) 0.004(2) -0.014(2)
C10 0.057(3) 0.082(4) 0.053(3) -0.021(3) -0.003(3) -0.008(3)
C11 0.078(4) 0.061(3) 0.048(3) -0.016(2) -0.018(3) 0.002(3)
C12 0.079(4) 0.036(2) 0.034(2) -0.0071(18) -0.001(2) -0.004(2)
C13 0.058(3) 0.0294(19) 0.032(2) -0.0070(16) 0.0019(19) -0.0064(18)
C14 0.044(2) 0.042(2) 0.032(2) 0.0013(17) 0.0066(17) -0.0187(19)
C15 0.063(3) 0.043(2) 0.034(2) 0.0000(18) 0.008(2) -0.029(2)
C16 0.089(4) 0.050(3) 0.043(3) -0.006(2) 0.010(3) -0.045(3)
C17 0.088(4) 0.060(3) 0.039(2) -0.009(2) 0.004(2) -0.046(3)
C18 0.058(3) 0.053(3) 0.032(2) -0.0019(19) 0.0056(19) -0.028(2)
P19 0.0474(6) 0.0238(4) 0.0287(5) -0.0057(4) 0.0105(4) -0.0094(4)
C20 0.049(2) 0.0288(19) 0.0286(19) -0.0025(15) 0.0084(17) -0.0121(17)
C21 0.051(3) 0.034(2) 0.046(2) -0.0074(18) 0.012(2) -0.0130(19)
C22 0.052(3) 0.045(3) 0.049(3) -0.006(2) 0.011(2) -0.010(2)
C23 0.051(3) 0.046(3) 0.051(3) 0.003(2) -0.001(2) -0.016(2)
C24 0.066(3) 0.036(2) 0.062(3) -0.008(2) -0.008(3) -0.016(2)
C25 0.048(2) 0.032(2) 0.048(2) -0.0078(18) -0.003(2) -0.0079(18)
C26 0.051(2) 0.0239(17) 0.034(2) -0.0083(15) 0.0104(18) -0.0118(17)
C27 0.059(3) 0.037(2) 0.034(2) -0.0102(17) 0.0098(19) -0.013(2)
C28 0.056(3) 0.044(2) 0.041(2) -0.0145(19) 0.002(2) -0.011(2)
C29 0.064(3) 0.046(3) 0.033(2) -0.0093(19) 0.004(2) -0.013(2)
C30 0.068(3) 0.046(3) 0.032(2) -0.0060(18) 0.011(2) -0.022(2)
C31 0.056(3) 0.037(2) 0.035(2) -0.0075(17) 0.0095(19) -0.017(2)
C32 0.052(2) 0.0288(19) 0.035(2) -0.0063(16) 0.0131(18) -0.0108(18)
C33 0.051(3) 0.034(2) 0.044(2) 0.0026(18) 0.008(2) -0.0087(19)
C34 0.070(3) 0.030(2) 0.059(3) 0.010(2) 0.008(3) -0.007(2)
C35 0.090(4) 0.026(2) 0.067(3) -0.009(2) 0.022(3) -0.015(2)
C36 0.076(3) 0.026(2) 0.049(3) -0.0119(18) 0.020(2) -0.015(2)
P37 0.0492(6) 0.0241(4) 0.0268(5) -0.0063(3) 0.0045(4) -0.0109(4)
C38 0.052(2) 0.0281(19) 0.0298(19) -0.0101(15) 0.0021(17) -0.0098(17)
C39 0.067(3) 0.033(2) 0.033(2) -0.0111(17) 0.011(2) -0.013(2)
C40 0.075(3) 0.040(2) 0.038(2) -0.0127(19) 0.019(2) -0.013(2)
C41 0.064(3) 0.042(2) 0.043(2) -0.022(2) 0.006(2) -0.007(2)
C42 0.059(3) 0.033(2) 0.046(2) -0.0209(19) 0.000(2) -0.010(2)
C43 0.054(3) 0.031(2) 0.041(2) -0.0153(17) 0.0024(19) -0.0132(18)
C44 0.053(2) 0.0244(18) 0.039(2) -0.0082(16) 0.0016(19) -0.0114(17)
C45 0.068(3) 0.043(2) 0.047(3) -0.007(2) 0.009(2) -0.026(2)
C46 0.076(4) 0.058(3) 0.070(4) -0.012(3) 0.015(3) -0.040(3)
C47 0.064(3) 0.045(3) 0.089(4) -0.020(3) 0.007(3) -0.024(3)
C48 0.067(3) 0.048(3) 0.071(4) -0.020(3) -0.014(3) -0.017(3)
C49 0.061(3) 0.037(2) 0.048(3) -0.0124(19) -0.001(2) -0.015(2)
C50 0.052(2) 0.0275(18) 0.0305(19) -0.0076(15) 0.0061(17) -0.0102(17)
C51 0.055(3) 0.034(2) 0.0278(19) -0.0092(16) 0.0070(18) -0.0127(19)
C52 0.060(3) 0.050(3) 0.029(2) -0.0099(18) 0.0086(19) -0.022(2)
C53 0.063(3) 0.039(2) 0.033(2) 0.0011(17) -0.001(2) -0.021(2)
C54 0.059(3) 0.029(2) 0.036(2) -0.0038(16) 0.0016(19) -0.0144(19)
B1 0.088(6) 0.084(6) 0.110(7) 0.021(5) 0.012(5) -0.010(5)
F1 0.189(10) 0.221(11) 0.339(14) -0.138(11) 0.081(9) -0.102(7)
F2 0.143(5) 0.189(7) 0.121(5) -0.039(5) -0.010(4) 0.004(5)
F3 0.054(2) 0.070(3) 0.226(6) 0.031(3) 0.042(3) -0.0120(19)
F4 0.141(4) 0.083(3) 0.063(2) 0.000(2) 0.039(2) -0.009(3)

loop_
_atom_type_symbol
_atom_type_description
_atom_type_scat_dispersion_real
_atom_type_scat_dispersion_imag
_atom_type_scat_source
C C 0.0181 0.0091 'International Tables Vol C Tables 4.2.6.8 and 6.1.1.4'
H H 0.0000 0.0000 'International Tables Vol C Tables 4.2.6.8 and 6.1.1.4'
Ag Ag 0.1306 4.2820 'International Tables Vol C Tables 4.2.6.8 and 6.1.1.4'
Fe Fe -1.1336 3.1974 'International Tables Vol C Tables 4.2.6.8 and 6.1.1.4'
P P 0.2955 0.4335 'International Tables Vol C Tables 4.2.6.8 and 6.1.1.4'
B B 0.0090 0.0039 'International Tables Vol C Tables 4.2.6.8 and 6.1.1.4'
F F 0.0727 0.0534 'International Tables Vol C Tables 4.2.6.8 and 6.1.1.4'

loop_
_geom_angle_atom_site_label_1
_geom_angle_atom_site_label_2
_geom_angle_atom_site_label_3
_geom_angle
_geom_angle_site_symmetry_1
_geom_angle_site_symmetry_3
_geom_angle_publ_flag
P37 Ag1 P1 130.76(4) . . ?
P37 Ag1 P19 120.76(3) . . ?
P1 Ag1 P19 108.45(3) . . ?
C50 Fe1 C50 180.0(2) 2_666 . ?
C50 Fe1 C54 40.89(17) 2_666 2_666 ?
C50 Fe1 C54 139.11(17) . 2_666 ?
C50 Fe1 C54 139.11(17) 2_666 . ?
C50 Fe1 C54 40.88(17) . . ?
C54 Fe1 C54 180.0 2_666 . ?
C50 Fe1 C51 138.98(16) 2_666 . ?
C50 Fe1 C51 41.02(16) . . ?
C54 Fe1 C51 111.42(18) 2_666 . ?
C54 Fe1 C51 68.58(18) . . ?
C50 Fe1 C51 41.02(16) 2_666 2_666 ?
C50 Fe1 C51 138.98(16) . 2_666 ?
C54 Fe1 C51 68.58(18) 2_666 2_666 ?
C54 Fe1 C51 111.42(18) . 2_666 ?
C51 Fe1 C51 180.0 . 2_666 ?
C50 Fe1 C52 68.21(17) 2_666 2_666 ?
C50 Fe1 C52 111.79(17) . 2_666 ?
C54 Fe1 C52 67.93(18) 2_666 2_666 ?
C54 Fe1 C52 112.07(18) . 2_666 ?
C51 Fe1 C52 139.75(18) . 2_666 ?
C51 Fe1 C52 40.25(18) 2_666 2_666 ?
C50 Fe1 C52 111.79(17) 2_666 . ?
C50 Fe1 C52 68.21(17) . . ?
C54 Fe1 C52 112.07(18) 2_666 . ?
C54 Fe1 C52 67.93(18) . . ?
C51 Fe1 C52 40.25(18) . . ?
C51 Fe1 C52 139.75(18) 2_666 . ?
C52 Fe1 C52 180.0 2_666 . ?
C50 Fe1 C53 111.92(18) 2_666 . ?
C50 Fe1 C53 68.08(18) . . ?
C54 Fe1 C53 139.71(17) 2_666 . ?
C54 Fe1 C53 40.29(17) . . ?
C51 Fe1 C53 67.77(18) . . ?
C51 Fe1 C53 112.23(18) 2_666 . ?
C52 Fe1 C53 139.94(19) 2_666 . ?
C52 Fe1 C53 40.06(19) . . ?
C50 Fe1 C53 68.08(18) 2_666 2_666 ?
C50 Fe1 C53 111.92(18) . 2_666 ?
C54 Fe1 C53 40.29(17) 2_666 2_666 ?
C54 Fe1 C53 139.71(17) . 2_666 ?
C51 Fe1 C53 112.23(18) . 2_666 ?
C51 Fe1 C53 67.77(18) 2_666 2_666 ?
C52 Fe1 C53 40.06(19) 2_666 2_666 ?
C52 Fe1 C53 139.94(19) . 2_666 ?
C53 Fe1 C53 180.0 . 2_666 ?
C14 Fe2 C15 41.32(17) . . ?
C14 Fe2 C18 41.30(18) . . ?
C15 Fe2 C18 69.08(19) . . ?
C14 Fe2 C35 170.91(19) . . ?
C15 Fe2 C35 129.8(2) . . ?
C18 Fe2 C35 144.1(2) . . ?
C14 Fe2 C33 111.92(19) . . ?
C15 Fe2 C33 114.1(2) . . ?
C18 Fe2 C33 138.30(19) . . ?
C35 Fe2 C33 68.3(2) . . ?
C14 Fe2 C32 118.08(17) . . ?
C15 Fe2 C32 147.35(19) . . ?
C18 Fe2 C32 113.61(18) . . ?
C35 Fe2 C32 68.50(19) . . ?
C33 Fe2 C32 41.00(18) . . ?
C14 Fe2 C34 134.0(2) . . ?
C15 Fe2 C34 106.7(2) . . ?
C18 Fe2 C34 175.3(2) . . ?
C35 Fe2 C34 40.3(3) . . ?
C33 Fe2 C34 40.7(2) . . ?
C32 Fe2 C34 68.59(19) . . ?
C14 Fe2 C16 68.8(2) . . ?
C15 Fe2 C16 40.84(19) . . ?
C18 Fe2 C16 68.0(2) . . ?
C35 Fe2 C16 105.3(2) . . ?
C33 Fe2 C16 142.9(2) . . ?
C32 Fe2 C16 171.76(19) . . ?
C34 Fe2 C16 110.5(2) . . ?
C14 Fe2 C36 148.41(18) . . ?
C15 Fe2 C36 169.35(18) . . ?
C18 Fe2 C36 116.0(2) . . ?
C35 Fe2 C36 40.7(2) . . ?
C33 Fe2 C36 69.1(2) . . ?
C32 Fe2 C36 41.14(18) . . ?
C34 Fe2 C36 68.5(2) . . ?
C16 Fe2 C36 130.6(2) . . ?
C14 Fe2 C17 68.6(2) . . ?
C15 Fe2 C17 68.6(2) . . ?
C18 Fe2 C17 40.1(2) . . ?
C35 Fe2 C17 111.6(3) . . ?
C33 Fe2 C17 176.76(19) . . ?
C32 Fe2 C17 135.80(19) . . ?
C34 Fe2 C17 141.2(2) . . ?
C16 Fe2 C17 40.3(2) . . ?
C36 Fe2 C17 108.7(2) . . ?
C14 P1 C8 105.0(2) . . ?
C14 P1 C2 102.5(2) . . ?
C8 P1 C2 105.0(2) . . ?
C14 P1 Ag1 108.93(13) . . ?
C8 P1 Ag1 113.54(15) . . ?
C2 P1 Ag1 120.36(13) . . ?
C7 C2 C3 119.5(5) . . ?
C7 C2 P1 119.6(4) . . ?
C3 C2 P1 120.7(4) . . ?
C4 C3 C2 120.0(7) . . ?
C5 C4 C3 120.5(7) . . ?
C4 C5 C6 120.4(6) . . ?
C5 C6 C7 120.2(7) . . ?
C2 C7 C6 119.4(6) . . ?
C9 C8 C13 118.9(4) . . ?
C9 C8 P1 119.4(3) . . ?
C13 C8 P1 121.6(4) . . ?
C10 C9 C8 121.0(5) . . ?
C9 C10 C11 119.1(6) . . ?
C12 C11 C10 120.6(5) . . ?
C13 C12 C11 120.3(5) . . ?
C12 C13 C8 120.1(5) . . ?
C15 C14 C18 107.2(4) . . ?
C15 C14 P1 129.9(4) . . ?
C18 C14 P1 122.9(3) . . ?
C15 C14 Fe2 69.4(3) . . ?
C18 C14 Fe2 69.7(3) . . ?
P1 C14 Fe2 125.4(2) . . ?
C16 C15 C14 107.7(4) . . ?
C16 C15 Fe2 70.5(3) . . ?
C14 C15 Fe2 69.3(2) . . ?
C17 C16 C15 108.4(4) . . ?
C17 C16 Fe2 70.2(3) . . ?
C15 C16 Fe2 68.7(3) . . ?
C18 C17 C16 108.2(4) . . ?
C18 C17 Fe2 69.0(3) . . ?
C16 C17 Fe2 69.5(3) . . ?
C17 C18 C14 108.6(4) . . ?
C17 C18 Fe2 70.9(3) . . ?
C14 C18 Fe2 69.0(3) . . ?
C32 P19 C20 103.6(2) . . ?
C32 P19 C26 104.19(19) . . ?
C20 P19 C26 104.45(19) . . ?
C32 P19 Ag1 114.41(14) . . ?
C20 P19 Ag1 117.20(14) . . ?
C26 P19 Ag1 111.67(14) . . ?
C21 C20 C25 119.2(4) . . ?
C21 C20 P19 121.6(3) . . ?
C25 C20 P19 119.2(3) . . ?
C22 C21 C20 120.2(4) . . ?
C23 C22 C21 120.4(5) . . ?
C24 C23 C22 119.7(5) . . ?
C23 C24 C25 120.7(5) . . ?
C24 C25 C20 119.9(4) . . ?
C31 C26 C27 118.7(4) . . ?
C31 C26 P19 122.1(4) . . ?
C27 C26 P19 118.9(3) . . ?
C28 C27 C26 120.6(4) . . ?
C29 C28 C27 120.0(5) . . ?
C30 C29 C28 119.7(4) . . ?
C29 C30 C31 121.0(4) . . ?
C30 C31 C26 119.9(5) . . ?
C33 C32 C36 107.8(4) . . ?
C33 C32 P19 122.3(3) . . ?
C36 C32 P19 129.8(4) . . ?
C33 C32 Fe2 69.3(3) . . ?
C36 C32 Fe2 69.7(3) . . ?
P19 C32 Fe2 124.9(2) . . ?
C34 C33 C32 108.0(5) . . ?
C34 C33 Fe2 70.0(3) . . ?
C32 C33 Fe2 69.7(3) . . ?
C35 C34 C33 108.0(4) . . ?
C35 C34 Fe2 69.4(3) . . ?
C33 C34 Fe2 69.3(3) . . ?
C34 C35 C36 109.4(5) . . ?
C34 C35 Fe2 70.2(3) . . ?
C36 C35 Fe2 70.3(3) . . ?
C35 C36 C32 106.9(5) . . ?
C35 C36 Fe2 69.1(3) . . ?
C32 C36 Fe2 69.1(2) . . ?
C50 P37 C38 105.39(19) . . ?
C50 P37 C44 104.9(2) . . ?
C38 P37 C44 104.01(19) . . ?
C50 P37 Ag1 114.04(13) . . ?
C38 P37 Ag1 117.13(14) . . ?
C44 P37 Ag1 110.19(14) . . ?
C39 C38 C43 119.7(4) . . ?
C39 C38 P37 118.3(3) . . ?
C43 C38 P37 122.0(3) . . ?
C38 C39 C40 120.4(4) . . ?
C41 C40 C39 119.2(5) . . ?
C42 C41 C40 121.1(4) . . ?
C41 C42 C43 120.3(4) . . ?
C42 C43 C38 119.3(4) . . ?
C49 C44 C45 119.0(5) . . ?
C49 C44 P37 118.0(3) . . ?
C45 C44 P37 122.8(4) . . ?
C44 C45 C46 119.9(5) . . ?
C47 C46 C45 121.1(5) . . ?
C46 C47 C48 119.8(6) . . ?
C47 C48 C49 119.7(5) . . ?
C44 C49 C48 120.5(5) . . ?
C54 C50 C51 107.5(4) . . ?
C54 C50 P37 129.9(3) . . ?
C51 C50 P37 122.6(3) . . ?
C54 C50 Fe1 69.8(3) . . ?
C51 C50 Fe1 69.8(3) . . ?
P37 C50 Fe1 125.6(2) . . ?
C52 C51 C50 107.8(4) . . ?
C52 C51 Fe1 70.3(3) . . ?
C50 C51 Fe1 69.2(3) . . ?
C53 C52 C51 108.4(4) . . ?
C53 C52 Fe1 70.0(3) . . ?
C51 C52 Fe1 69.5(2) . . ?
C52 C53 C54 108.6(4) . . ?
C52 C53 Fe1 69.9(3) . . ?
C54 C53 Fe1 69.4(2) . . ?
C53 C54 C50 107.7(4) . . ?
C53 C54 Fe1 70.3(3) . . ?
C50 C54 Fe1 69.3(2) . . ?
F2 B1 F4 101.2(8) . . ?
F2 B1 F1 107.9(10) . . ?
F4 B1 F1 109.8(12) . . ?
F2 B1 F3 101.2(10) . . ?
F4 B1 F3 124.6(8) . . ?
F1 B1 F3 110.2(8) . . ?
F1 F1 B1 161.1(14) 2_567 . ?

loop_
_geom_bond_atom_site_label_1
_geom_bond_atom_site_label_2
_geom_bond_distance
_geom_bond_site_symmetry_2
_geom_bond_publ_flag
Ag1 P37 2.4449(10) . ?
Ag1 P1 2.4885(10) . ?
Ag1 P19 2.4962(10) . ?
Fe1 C50 2.047(5) 2_666 ?
Fe1 C50 2.047(5) . ?
Fe1 C54 2.054(4) 2_666 ?
Fe1 C54 2.054(4) . ?
Fe1 C51 2.054(5) . ?
Fe1 C51 2.054(5) 2_666 ?
Fe1 C52 2.065(4) 2_666 ?
Fe1 C52 2.065(4) . ?
Fe1 C53 2.066(4) . ?
Fe1 C53 2.066(4) 2_666 ?
Fe2 C14 2.029(5) . ?
Fe2 C15 2.030(4) . ?
Fe2 C18 2.038(5) . ?
Fe2 C35 2.039(5) . ?
Fe2 C33 2.041(5) . ?
Fe2 C32 2.047(4) . ?
Fe2 C34 2.050(6) . ?
Fe2 C16 2.053(5) . ?
Fe2 C36 2.055(5) . ?
Fe2 C17 2.062(6) . ?
P1 C14 1.797(5) . ?
P1 C8 1.817(4) . ?
P1 C2 1.834(5) . ?
C2 C7 1.389(8) . ?
C2 C3 1.396(8) . ?
C3 C4 1.392(8) . ?
C4 C5 1.361(12) . ?
C5 C6 1.380(11) . ?
C6 C7 1.403(7) . ?
C8 C9 1.396(7) . ?
C8 C13 1.401(6) . ?
C9 C10 1.382(8) . ?
C10 C11 1.394(9) . ?
C11 C12 1.381(9) . ?
C12 C13 1.380(7) . ?
C14 C15 1.432(6) . ?
C14 C18 1.434(6) . ?
C15 C16 1.425(7) . ?
C16 C17 1.417(7) . ?
C17 C18 1.407(7) . ?
P19 C32 1.806(4) . ?
P19 C20 1.825(5) . ?
P19 C26 1.827(4) . ?
C20 C21 1.395(6) . ?
C20 C25 1.398(6) . ?
C21 C22 1.388(7) . ?
C22 C23 1.385(8) . ?
C23 C24 1.379(8) . ?
C24 C25 1.390(7) . ?
C26 C31 1.396(6) . ?
C26 C27 1.397(7) . ?
C27 C28 1.390(7) . ?
C28 C29 1.379(7) . ?
C29 C30 1.377(8) . ?
C30 C31 1.385(7) . ?
C32 C33 1.431(6) . ?
C32 C36 1.441(6) . ?
C33 C34 1.423(7) . ?
C34 C35 1.410(9) . ?
C35 C36 1.422(7) . ?
P37 C50 1.804(4) . ?
P37 C38 1.823(4) . ?
P37 C44 1.825(5) . ?
C38 C39 1.391(6) . ?
C38 C43 1.400(6) . ?
C39 C40 1.396(6) . ?
C40 C41 1.383(7) . ?
C41 C42 1.373(7) . ?
C42 C43 1.397(6) . ?
C44 C49 1.390(7) . ?
C44 C45 1.390(6) . ?
C45 C46 1.391(8) . ?
C46 C47 1.363(9) . ?
C47 C48 1.388(9) . ?
C48 C49 1.394(8) . ?
C50 C54 1.432(6) . ?
C50 C51 1.437(5) . ?
C51 C52 1.417(6) . ?
C52 C53 1.415(7) . ?
C53 C54 1.419(6) . ?
B1 F2 1.305(13) . ?
B1 F4 1.360(11) . ?
B1 F1 1.436(14) . ?
B1 F3 1.605(14) . ?
F1 F1 1.262(16) 2_567 ?

loop_
_geom_hbond_atom_site_label_D
_geom_hbond_atom_site_label_H
_geom_hbond_atom_site_label_A
_geom_hbond_distance_DH
_geom_hbond_distance_HA
_geom_hbond_distance_DA
_geom_hbond_angle_DHA
_geom_hbond_site_symmetry_A
_geom_hbond_publ_flag
C49 H49A F2 0.95 2.50 3.282(9) 139.4 2_667 yes

loop_
_geom_torsion_atom_site_label_1
_geom_torsion_atom_site_label_2
_geom_torsion_atom_site_label_3
_geom_torsion_atom_site_label_4
_geom_torsion
_geom_torsion_site_symmetry_1
_geom_torsion_site_symmetry_2
_geom_torsion_site_symmetry_3
_geom_torsion_site_symmetry_4
_geom_torsion_publ_flag
C14 P1 C2 C7 154.9(3) . . . . ?
C8 P1 C2 C7 45.4(4) . . . . ?
Ag1 P1 C2 C7 -84.1(4) . . . . ?
C14 P1 C2 C3 -30.2(4) . . . . ?
C8 P1 C2 C3 -139.6(4) . . . . ?
Ag1 P1 C2 C3 90.8(4) . . . . ?
C7 C2 C3 C4 -0.7(7) . . . . ?
P1 C2 C3 C4 -175.6(4) . . . . ?
C2 C3 C4 C5 0.0(8) . . . . ?
C3 C4 C5 C6 0.2(9) . . . . ?
C4 C5 C6 C7 0.2(9) . . . . ?
C3 C2 C7 C6 1.1(7) . . . . ?
P1 C2 C7 C6 176.1(3) . . . . ?
C5 C6 C7 C2 -0.9(7) . . . . ?
C14 P1 C8 C9 116.2(4) . . . . ?
C2 P1 C8 C9 -136.1(4) . . . . ?
Ag1 P1 C8 C9 -2.7(4) . . . . ?
C14 P1 C8 C13 -61.0(4) . . . . ?
C2 P1 C8 C13 46.7(4) . . . . ?
Ag1 P1 C8 C13 -179.9(3) . . . . ?
C13 C8 C9 C10 1.8(7) . . . . ?
P1 C8 C9 C10 -175.5(4) . . . . ?
C8 C9 C10 C11 -0.1(8) . . . . ?
C9 C10 C11 C12 -1.6(9) . . . . ?
C10 C11 C12 C13 1.6(8) . . . . ?
C11 C12 C13 C8 0.1(7) . . . . ?
C9 C8 C13 C12 -1.8(6) . . . . ?
P1 C8 C13 C12 175.5(3) . . . . ?
C8 P1 C14 C15 17.1(5) . . . . ?
C2 P1 C14 C15 -92.4(5) . . . . ?
Ag1 P1 C14 C15 139.1(4) . . . . ?
C8 P1 C14 C18 -161.9(4) . . . . ?
C2 P1 C14 C18 88.6(4) . . . . ?
Ag1 P1 C14 C18 -39.9(4) . . . . ?
C8 P1 C14 Fe2 -74.6(3) . . . . ?
C2 P1 C14 Fe2 175.9(3) . . . . ?
Ag1 P1 C14 Fe2 47.3(3) . . . . ?
C18 C14 C15 C16 -0.6(6) . . . . ?
P1 C14 C15 C16 -179.7(4) . . . . ?
Fe2 C14 C15 C16 -60.3(4) . . . . ?
C18 C14 C15 Fe2 59.7(3) . . . . ?
P1 C14 C15 Fe2 -119.4(4) . . . . ?
C14 C15 C16 C17 0.4(6) . . . . ?
Fe2 C15 C16 C17 -59.1(4) . . . . ?
C14 C15 C16 Fe2 59.6(3) . . . . ?
C15 C16 C17 C18 -0.1(7) . . . . ?
Fe2 C16 C17 C18 -58.3(4) . . . . ?
C15 C16 C17 Fe2 58.2(4) . . . . ?
C16 C17 C18 C14 -0.3(6) . . . . ?
Fe2 C17 C18 C14 -58.9(3) . . . . ?
C16 C17 C18 Fe2 58.6(4) . . . . ?
C15 C14 C18 C17 0.6(6) . . . . ?
P1 C14 C18 C17 179.8(4) . . . . ?
Fe2 C14 C18 C17 60.1(4) . . . . ?
C15 C14 C18 Fe2 -59.5(3) . . . . ?
P1 C14 C18 Fe2 119.7(3) . . . . ?
C32 P19 C20 C21 43.9(4) . . . . ?
C26 P19 C20 C21 -64.9(4) . . . . ?
Ag1 P19 C20 C21 170.9(3) . . . . ?
C32 P19 C20 C25 -138.6(4) . . . . ?
C26 P19 C20 C25 112.5(4) . . . . ?
Ag1 P19 C20 C25 -11.6(4) . . . . ?
C25 C20 C21 C22 -1.0(7) . . . . ?
P19 C20 C21 C22 176.5(4) . . . . ?
C20 C21 C22 C23 0.2(7) . . . . ?
C21 C22 C23 C24 0.7(8) . . . . ?
C22 C23 C24 C25 -1.0(8) . . . . ?
C23 C24 C25 C20 0.2(8) . . . . ?
C21 C20 C25 C24 0.8(7) . . . . ?
P19 C20 C25 C24 -176.7(4) . . . . ?
C32 P19 C26 C31 -121.8(4) . . . . ?
C20 P19 C26 C31 -13.4(4) . . . . ?
Ag1 P19 C26 C31 114.2(3) . . . . ?
C32 P19 C26 C27 64.2(4) . . . . ?
C20 P19 C26 C27 172.6(3) . . . . ?
Ag1 P19 C26 C27 -59.8(3) . . . . ?
C31 C26 C27 C28 0.8(6) . . . . ?
P19 C26 C27 C28 175.1(3) . . . . ?
C26 C27 C28 C29 -1.3(7) . . . . ?
C27 C28 C29 C30 0.7(7) . . . . ?
C28 C29 C30 C31 0.3(7) . . . . ?
C29 C30 C31 C26 -0.7(7) . . . . ?
C27 C26 C31 C30 0.1(6) . . . . ?
P19 C26 C31 C30 -173.9(4) . . . . ?
C20 P19 C32 C33 69.8(4) . . . . ?
C26 P19 C32 C33 178.8(4) . . . . ?
Ag1 P19 C32 C33 -58.9(4) . . . . ?
C20 P19 C32 C36 -112.3(5) . . . . ?
C26 P19 C32 C36 -3.2(5) . . . . ?
Ag1 P19 C32 C36 119.0(4) . . . . ?
C20 P19 C32 Fe2 155.9(3) . . . . ?
C26 P19 C32 Fe2 -95.1(3) . . . . ?
Ag1 P19 C32 Fe2 27.1(3) . . . . ?
C36 C32 C33 C34 0.5(6) . . . . ?
P19 C32 C33 C34 178.8(4) . . . . ?
Fe2 C32 C33 C34 59.8(4) . . . . ?
C36 C32 C33 Fe2 -59.3(3) . . . . ?
P19 C32 C33 Fe2 119.0(3) . . . . ?
C32 C33 C34 C35 -0.8(6) . . . . ?
Fe2 C33 C34 C35 58.8(4) . . . . ?
C32 C33 C34 Fe2 -59.6(3) . . . . ?
C33 C34 C35 C36 0.8(7) . . . . ?
Fe2 C34 C35 C36 59.6(4) . . . . ?
C33 C34 C35 Fe2 -58.8(4) . . . . ?
C34 C35 C36 C32 -0.5(7) . . . . ?
Fe2 C35 C36 C32 59.0(4) . . . . ?
C34 C35 C36 Fe2 -59.5(4) . . . . ?
C33 C32 C36 C35 0.0(6) . . . . ?
P19 C32 C36 C35 -178.2(4) . . . . ?
Fe2 C32 C36 C35 -59.0(4) . . . . ?
C33 C32 C36 Fe2 59.0(3) . . . . ?
P19 C32 C36 Fe2 -119.1(4) . . . . ?
C50 P37 C38 C39 111.9(4) . . . . ?
C44 P37 C38 C39 -137.9(4) . . . . ?
Ag1 P37 C38 C39 -16.1(4) . . . . ?
C50 P37 C38 C43 -67.0(4) . . . . ?
C44 P37 C38 C43 43.1(4) . . . . ?
Ag1 P37 C38 C43 165.0(3) . . . . ?
C43 C38 C39 C40 0.3(7) . . . . ?
P37 C38 C39 C40 -178.7(4) . . . . ?
C38 C39 C40 C41 0.5(8) . . . . ?
C39 C40 C41 C42 -0.6(8) . . . . ?
C40 C41 C42 C43 0.0(8) . . . . ?
C41 C42 C43 C38 0.8(7) . . . . ?
C39 C38 C43 C42 -0.9(7) . . . . ?
P37 C38 C43 C42 178.0(4) . . . . ?
C50 P37 C44 C49 175.4(3) . . . . ?
C38 P37 C44 C49 64.9(4) . . . . ?
Ag1 P37 C44 C49 -61.4(4) . . . . ?
C50 P37 C44 C45 -10.1(4) . . . . ?
C38 P37 C44 C45 -120.6(4) . . . . ?
Ag1 P37 C44 C45 113.1(4) . . . . ?
C49 C44 C45 C46 1.9(7) . . . . ?
P37 C44 C45 C46 -172.6(4) . . . . ?
C44 C45 C46 C47 -0.9(9) . . . . ?
C45 C46 C47 C48 -1.3(9) . . . . ?
C46 C47 C48 C49 2.4(8) . . . . ?
C45 C44 C49 C48 -0.8(7) . . . . ?
P37 C44 C49 C48 174.0(4) . . . . ?
C47 C48 C49 C44 -1.4(8) . . . . ?
C38 P37 C50 C54 22.3(5) . . . . ?
C44 P37 C50 C54 -87.1(5) . . . . ?
Ag1 P37 C50 C54 152.2(4) . . . . ?
C38 P37 C50 C51 -157.5(4) . . . . ?
C44 P37 C50 C51 93.0(4) . . . . ?
Ag1 P37 C50 C51 -27.7(4) . . . . ?
C38 P37 C50 Fe1 -70.2(3) . . . . ?
C44 P37 C50 Fe1 -179.7(2) . . . . ?
Ag1 P37 C50 Fe1 59.6(3) . . . . ?
C54 C50 C51 C52 0.1(5) . . . . ?
P37 C50 C51 C52 180.0(3) . . . . ?
Fe1 C50 C51 C52 60.0(3) . . . . ?
C54 C50 C51 Fe1 -59.9(3) . . . . ?
P37 C50 C51 Fe1 120.0(3) . . . . ?
C50 C51 C52 C53 0.1(5) . . . . ?
Fe1 C51 C52 C53 59.4(3) . . . . ?
C50 C51 C52 Fe1 -59.3(3) . . . . ?
C51 C52 C53 C54 -0.3(5) . . . . ?
Fe1 C52 C53 C54 58.8(3) . . . . ?
C51 C52 C53 Fe1 -59.1(3) . . . . ?
C52 C53 C54 C50 0.3(5) . . . . ?
Fe1 C53 C54 C50 59.4(3) . . . . ?
C52 C53 C54 Fe1 -59.1(3) . . . . ?
C51 C50 C54 C53 -0.3(5) . . . . ?
P37 C50 C54 C53 179.9(4) . . . . ?
Fe1 C50 C54 C53 -60.1(3) . . . . ?
C51 C50 C54 Fe1 59.8(3) . . . . ?
P37 C50 C54 Fe1 -120.0(4) . . . . ?
F2 B1 F1 F1 130(6) . . . 2_567 ?
F4 B1 F1 F1 -120(6) . . . 2_567 ?
F3 B1 F1 F1 21(7) . . . 2_567 ?
